data_7227828
loop_
_publ_author_name
'Jassal, Amanpreet Kaur'
'Rana, Love Karan'
'Hundal, Geeta'

_publ_section_title
;
 Structure directing role of amines and water molecules in the
 self-assembly of polyoxomolybdates
;
_journal_issue 15
_journal_name_full CrystEngComm
_journal_page_first 2021
_journal_paper_doi 10.1039/C6CE02640K
_journal_volume 19
_journal_year 2017
_chemical_formula_moiety 'Mo7 O24, 2(C6 H21 N4), 6(H2 O)'
_chemical_formula_sum 'C12 H54 Mo7 N8 O30'
_chemical_formula_weight 1462.21
_space_group_IT_number 2
_symmetry_cell_setting triclinic
_symmetry_space_group_name_Hall '-P 1'
_symmetry_space_group_name_H-M 'P -1'
_atom_sites_solution_hydrogens geom
_atom_sites_solution_primary direct
_atom_sites_solution_secondary difmap
_audit_creation_method SHELXL-97
_audit_update_record
;
2016-08-19 deposited with the CCDC.
2017-03-09 downloaded from the CCDC.
;
_cell_angle_alpha 98.581(5)
_cell_angle_beta 95.318(5)
_cell_angle_gamma 99.992(5)
_cell_formula_units_Z 2
_cell_length_a 8.8713(12)
_cell_length_b 10.8897(15)
_cell_length_c 21.328(3)
_cell_measurement_reflns_used 9706
_cell_measurement_temperature 100(2)
_cell_measurement_theta_max 27.27
_cell_measurement_theta_min 2.43
_cell_volume 1991.5(5)
_computing_cell_refinement 'Bruker SAINT'
_computing_data_collection 'Bruker APEX2'
_computing_data_reduction 'Bruker SAINT'
_computing_molecular_graphics 'Bruker SHELXTL'
_computing_publication_material 'Bruker SHELXTL'
_computing_structure_refinement 'SHELXL-97 (Sheldrick, 2008)'
_computing_structure_solution 'Sir-92 (Altomare et al., 1993)'
_diffrn_ambient_temperature 100(2)
_diffrn_measured_fraction_theta_full 0.985
_diffrn_measured_fraction_theta_max 0.985
_diffrn_measurement_device_type 'Bruker APEX-II CCD'
_diffrn_measurement_method '\f and \w scans'
_diffrn_radiation_monochromator graphite
_diffrn_radiation_source 'fine-focus sealed tube'
_diffrn_radiation_type MoK\a
_diffrn_radiation_wavelength 0.71073
_diffrn_reflns_av_R_equivalents 0.0398
_diffrn_reflns_av_sigmaI/netI 0.0316
_diffrn_reflns_limit_h_max 11
_diffrn_reflns_limit_h_min -11
_diffrn_reflns_limit_k_max 12
_diffrn_reflns_limit_k_min -14
_diffrn_reflns_limit_l_max 27
_diffrn_reflns_limit_l_min -27
_diffrn_reflns_number 31963
_diffrn_reflns_theta_full 27.27
_diffrn_reflns_theta_max 27.27
_diffrn_reflns_theta_min 2.01
_exptl_absorpt_coefficient_mu 2.240
_exptl_absorpt_correction_T_max 0.7455
_exptl_absorpt_correction_T_min 0.5598
_exptl_absorpt_correction_type multi-scan
_exptl_absorpt_process_details 'SADABS-2008/1 - Bruker AXS area detector scaling and absorption correction'
_exptl_crystal_colour colorless
_exptl_crystal_density_diffrn 2.438
_exptl_crystal_density_method 'not measured'
_exptl_crystal_description Needles
_exptl_crystal_F_000 1432
_exptl_crystal_size_max 0.14
_exptl_crystal_size_mid 0.09
_exptl_crystal_size_min 0.06
_refine_diff_density_max 0.431
_refine_diff_density_min -0.773
_refine_diff_density_rms 0.106
_refine_ls_extinction_method none
_refine_ls_goodness_of_fit_ref 0.989
_refine_ls_hydrogen_treatment mixed
_refine_ls_matrix_type full
_refine_ls_number_parameters 604
_refine_ls_number_reflns 8816
_refine_ls_number_restraints 36
_refine_ls_restrained_S_all 0.989
_refine_ls_R_factor_all 0.0204
_refine_ls_R_factor_gt 0.0192
_refine_ls_shift/su_max 0.001
_refine_ls_shift/su_mean 0.000
_refine_ls_structure_factor_coef Fsqd
_refine_ls_weighting_details 'calc w=1/[\s^2^(Fo^2^)+(0.0111P)^2^+3.4318P] where P=(Fo^2^+2Fc^2^)/3'
_refine_ls_weighting_scheme calc
_refine_ls_wR_factor_gt 0.0475
_refine_ls_wR_factor_ref 0.0482
_reflns_number_gt 8481
_reflns_number_total 8816
_reflns_threshold_expression >2sigma(I)
_cod_data_source_file c6ce02640k2.cif
_cod_data_source_block shelxl
_cod_depositor_comments
;
The following automatic conversions were performed:

'_symmetry_cell_setting' value 'Triclinic' changed to 'triclinic'
according to
/home/data/users/saulius/crontab/automatic-downloads/rss-feeds/RSC/lib/dictionaries/cif_core.dic
dictionary named 'cif_core.dic' version 2.4.2 from 2011-04-26.

'_exptl_absorpt_correction_type' value 'Multi-scan' changed to
'multi-scan' according to
/home/data/users/saulius/crontab/automatic-downloads/rss-feeds/RSC/lib/dictionaries/cif_core.dic
dictionary named 'cif_core.dic' version 2.4.2 from 2011-04-26.

Automatic conversion script
Id: cif_fix_values 4973 2017-02-22 13:04:09Z antanas 

 Adding full bibliography for 7227825--7227830.cif.
;
_cod_database_code 7227828

loop_
_symmetry_equiv_pos_as_xyz
'x, y, z'
'-x, -y, -z'

loop_
_atom_site_label
_atom_site_type_symbol
_atom_site_fract_x
_atom_site_fract_y
_atom_site_fract_z
_atom_site_U_iso_or_equiv
_atom_site_adp_type
_atom_site_occupancy
_atom_site_symmetry_multiplicity
_atom_site_calc_flag
_atom_site_refinement_flags
C1 C 0.1546(3) 0.8850(2) 0.14494(11) 0.0113(4) Uani 1 1 d .
H1A H 0.0521 0.8645 0.1597 0.014 Uiso 1 1 calc R
H1B H 0.1641 0.9690 0.1316 0.014 Uiso 1 1 calc R
C2 C 0.2795(3) 0.8908(2) 0.19985(11) 0.0133(4) Uani 1 1 d .
H2A H 0.2721 0.9589 0.2352 0.016 Uiso 1 1 calc R
H2B H 0.2649 0.8096 0.2161 0.016 Uiso 1 1 calc R
C3 C 0.1078(3) 0.6599(2) 0.10283(11) 0.0120(4) Uani 1 1 d .
H3A H -0.0064 0.6432 0.0972 0.014 Uiso 1 1 calc R
H3B H 0.1429 0.6563 0.1478 0.014 Uiso 1 1 calc R
C4 C 0.1638(3) 0.5577(2) 0.05917(11) 0.0127(4) Uani 1 1 d .
H4A H 0.1303 0.4748 0.0723 0.015 Uiso 1 1 calc R
H4B H 0.1169 0.5530 0.0147 0.015 Uiso 1 1 calc R
C5 C 0.0732(3) 0.8089(2) 0.03150(11) 0.0125(4) Uani 1 1 d .
H5A H -0.0297 0.8213 0.0425 0.015 Uiso 1 1 calc R
H5B H 0.0581 0.7318 -0.0012 0.015 Uiso 1 1 calc R
C6 C 0.1459(2) 0.9216(2) 0.00290(11) 0.0119(4) Uani 1 1 d .
H6A H 0.0760 0.9307 -0.0344 0.014 Uiso 1 1 calc R
H6B H 0.1585 0.9996 0.0349 0.014 Uiso 1 1 calc R
C7 C 0.1836(3) 0.3278(2) 0.42130(11) 0.0167(5) Uani 1 1 d .
H7A H 0.2815 0.3195 0.4037 0.020 Uiso 1 1 calc R
H7B H 0.1853 0.2943 0.4620 0.020 Uiso 1 1 calc R
C8 C 0.1721(3) 0.4665(2) 0.43425(11) 0.0184(5) Uani 1 1 d .
H8A H 0.0692 0.4745 0.4469 0.022 Uiso 1 1 calc R
H8B H 0.2509 0.5115 0.4700 0.022 Uiso 1 1 calc R
C9 C 0.0877(3) 0.1354(2) 0.34116(11) 0.0148(5) Uani 1 1 d .
H9A H 0.0641 0.0665 0.3663 0.018 Uiso 1 1 calc R
H9B H 0.1990 0.1478 0.3364 0.018 Uiso 1 1 calc R
C10 C -0.0054(3) 0.0972(2) 0.27560(11) 0.0150(5) Uani 1 1 d .
H10A H 0.0099 0.0126 0.2560 0.018 Uiso 1 1 calc R
H10B H -0.1164 0.0917 0.2800 0.018 Uiso 1 1 calc R
C11 C -0.0913(3) 0.2297(2) 0.40477(11) 0.0139(4) Uani 1 1 d .
H11A H -0.1724 0.1769 0.3720 0.017 Uiso 1 1 calc R
H11B H -0.1233 0.3118 0.4171 0.017 Uiso 1 1 calc R
C12 C -0.0830(3) 0.1640(2) 0.46394(12) 0.0194(5) Uani 1 1 d .
H12A H -0.0197 0.0977 0.4575 0.023 Uiso 1 1 calc R
H12B H -0.0344 0.2265 0.5021 0.023 Uiso 1 1 calc R
N1 N 0.1657(2) 0.78869(17) 0.08935(9) 0.0101(4) Uani 1 1 d .
N2 N 0.4350(2) 0.91608(19) 0.17727(10) 0.0138(4) Uani 1 1 d D
H21A H 0.506(3) 0.902(3) 0.2033(12) 0.017 Uiso 1 1 d D
H21B H 0.428(3) 0.872(2) 0.1405(9) 0.017 Uiso 1 1 d D
H21C H 0.465(3) 0.9891(18) 0.1718(14) 0.017 Uiso 1 1 d D
N3 N 0.3340(2) 0.58474(19) 0.06193(9) 0.0116(4) Uani 1 1 d D
H31A H 0.379(3) 0.585(3) 0.0993(9) 0.014 Uiso 1 1 d D
H31B H 0.363(3) 0.6587(19) 0.0517(13) 0.014 Uiso 1 1 d D
H31C H 0.361(3) 0.529(2) 0.0346(11) 0.014 Uiso 1 1 d D
N4 N 0.2991(2) 0.9073(2) -0.01760(10) 0.0129(4) Uani 1 1 d D
H41A H 0.288(3) 0.839(2) -0.0459(11) 0.015 Uiso 1 1 d D
H41B H 0.333(3) 0.970(2) -0.0356(13) 0.015 Uiso 1 1 d D
H41C H 0.363(3) 0.907(3) 0.0143(10) 0.015 Uiso 1 1 d D
N5 N 0.0536(2) 0.25277(18) 0.37596(9) 0.0126(4) Uani 1 1 d .
N6 N 0.1961(2) 0.5254(2) 0.37618(10) 0.0174(4) Uani 1 1 d D
H16A H 0.183(3) 0.6016(18) 0.3832(14) 0.021 Uiso 1 1 d D
H16B H 0.283(2) 0.518(3) 0.3643(14) 0.021 Uiso 1 1 d D
H16C H 0.131(3) 0.485(3) 0.3445(11) 0.021 Uiso 1 1 d D
N7 N -0.2428(3) 0.1060(2) 0.47361(11) 0.0205(5) Uani 1 1 d D
H17A H -0.251(3) 0.065(3) 0.5053(12) 0.025 Uiso 1 1 d D
H17B H -0.297(3) 0.163(2) 0.4818(15) 0.025 Uiso 1 1 d D
H17C H -0.282(3) 0.048(2) 0.4407(11) 0.025 Uiso 1 1 d D
N8 N 0.0424(2) 0.1908(2) 0.23311(10) 0.0135(4) Uani 1 1 d D
H18A H 0.139(2) 0.201(3) 0.2296(13) 0.016 Uiso 1 1 d D
H18B H 0.023(3) 0.2636(19) 0.2462(13) 0.016 Uiso 1 1 d D
H18C H -0.007(3) 0.166(3) 0.1950(9) 0.016 Uiso 1 1 d D
O1 O 0.44221(17) 0.43304(14) 0.29983(7) 0.0089(3) Uani 1 1 d .
O2 O 0.53461(17) 0.59743(14) 0.16973(7) 0.0080(3) Uani 1 1 d .
O1W O 0.7950(2) 0.04547(16) 0.13859(8) 0.0151(3) Uani 1 1 d D
H11W H 0.749(3) 0.078(2) 0.1659(12) 0.018 Uiso 1 1 d D
H12W H 0.795(3) -0.0249(17) 0.1475(13) 0.018 Uiso 1 1 d D
O3 O 0.65441(17) 0.63031(14) 0.28894(7) 0.0089(3) Uani 1 1 d .
O2W O 0.97928(19) 0.43251(16) 0.26693(8) 0.0149(3) Uani 1 1 d D
H21W H 0.963(3) 0.472(3) 0.2386(11) 0.018 Uiso 1 1 d D
H22W H 0.901(2) 0.423(3) 0.2821(12) 0.018 Uiso 1 1 d D
O4 O 0.35368(18) 0.65311(15) 0.26833(8) 0.0129(3) Uani 1 1 d .
O3W O 0.4549(2) 0.73642(16) 0.50460(8) 0.0173(4) Uani 1 1 d D
H31W H 0.482(3) 0.714(3) 0.4718(9) 0.021 Uiso 1 1 d D
H32W H 0.460(3) 0.681(2) 0.5238(11) 0.021 Uiso 1 1 d D
O5 O 0.55073(17) 0.37068(14) 0.19060(7) 0.0083(3) Uani 1 1 d .
O4W O 0.4348(2) 0.19266(17) -0.04274(8) 0.0163(3) Uani 1 1 d D
H41W H 0.429(3) 0.239(2) -0.0108(9) 0.020 Uiso 1 1 d D
H42W H 0.380(3) 0.212(3) -0.0695(10) 0.020 Uiso 1 1 d D
O6 O 0.26795(17) 0.42993(15) 0.18095(7) 0.0114(3) Uani 1 1 d .
O5W O -0.3245(2) -0.05228(18) 0.55816(9) 0.0211(4) Uani 1 1 d D
H51W H -0.358(3) -0.023(3) 0.5899(11) 0.025 Uiso 1 1 d D
H52W H -0.389(3) -0.115(2) 0.5431(13) 0.025 Uiso 1 1 d D
O7 O 0.63422(18) 0.83436(14) 0.25446(7) 0.0107(3) Uani 1 1 d .
O6W O 0.1496(2) 0.77650(19) 0.38169(9) 0.0254(4) Uani 1 1 d D
H61W H 0.071(2) 0.772(3) 0.3586(13) 0.031 Uiso 1 1 d D
H62W H 0.216(3) 0.805(3) 0.3608(14) 0.031 Uiso 1 1 d D
O8 O 0.93677(18) 0.77805(15) 0.26329(8) 0.0138(3) Uani 1 1 d .
O9 O 0.4453(2) 0.88713(16) 0.35050(8) 0.0193(4) Uani 1 1 d .
O10 O 0.7506(2) 0.88581(16) 0.38257(8) 0.0200(4) Uani 1 1 d .
O11 O 0.53636(19) 0.66934(15) 0.38829(7) 0.0125(3) Uani 1 1 d .
O12 O 0.83933(19) 0.60647(16) 0.40493(8) 0.0167(3) Uani 1 1 d .
O13 O 0.57792(19) 0.45611(15) 0.42813(8) 0.0147(3) Uani 1 1 d .
O14 O 0.71453(17) 0.39400(14) 0.31611(7) 0.0099(3) Uani 1 1 d .
O15 O 0.48383(18) 0.19704(15) 0.33593(8) 0.0135(3) Uani 1 1 d .
O16 O 0.66803(18) 0.54554(15) 0.06018(7) 0.0124(3) Uani 1 1 d .
O17 O 0.77296(18) 0.78948(15) 0.14963(7) 0.0114(3) Uani 1 1 d .
O18 O 0.44782(17) 0.35738(14) 0.07724(7) 0.0099(3) Uani 1 1 d .
O19 O 0.76102(19) 0.33455(15) 0.09320(8) 0.0155(3) Uani 1 1 d .
O20 O 0.34955(17) 0.19952(14) 0.21503(7) 0.0094(3) Uani 1 1 d .
O21 O 0.81145(17) 0.55447(14) 0.18373(7) 0.0092(3) Uani 1 1 d .
O22 O 0.17297(18) 0.20024(15) 0.09971(8) 0.0134(3) Uani 1 1 d .
O23 O 0.65301(18) 0.16126(15) 0.23613(8) 0.0130(3) Uani 1 1 d .
O24 O 0.44330(18) 0.11191(15) 0.09862(8) 0.0122(3) Uani 1 1 d .
Mo1 Mo 0.42328(2) 0.524013(17) 0.231702(8) 0.00633(4) Uani 1 1 d .
Mo2 Mo 0.54469(2) 0.262931(17) 0.272542(9) 0.00723(4) Uani 1 1 d .
Mo3 Mo 0.76407(2) 0.716993(17) 0.217426(9) 0.00723(4) Uani 1 1 d .
Mo4 Mo 0.65834(2) 0.533582(17) 0.370636(9) 0.00836(4) Uani 1 1 d .
Mo5 Mo 0.65983(2) 0.450366(17) 0.118618(8) 0.00731(4) Uani 1 1 d .
Mo6 Mo 0.36523(2) 0.240255(17) 0.129656(8) 0.00733(4) Uani 1 1 d .
Mo7 Mo 0.58707(2) 0.798848(18) 0.337203(9) 0.01091(5) Uani 1 1 d .

loop_
_atom_site_aniso_label
_atom_site_aniso_U_11
_atom_site_aniso_U_22
_atom_site_aniso_U_33
_atom_site_aniso_U_23
_atom_site_aniso_U_13
_atom_site_aniso_U_12
C1 0.0113(10) 0.0106(10) 0.0128(11) 0.0028(8) 0.0019(8) 0.0031(8)
C2 0.0150(11) 0.0131(11) 0.0114(11) 0.0019(8) 0.0004(8) 0.0026(9)
C3 0.0128(10) 0.0096(10) 0.0138(11) 0.0019(8) 0.0044(8) 0.0014(8)
C4 0.0122(10) 0.0106(10) 0.0142(11) 0.0007(8) 0.0001(8) 0.0011(8)
C5 0.0109(10) 0.0130(11) 0.0124(11) 0.0010(9) -0.0001(8) 0.0006(8)
C6 0.0113(10) 0.0134(11) 0.0117(11) 0.0018(8) 0.0020(8) 0.0045(9)
C7 0.0128(11) 0.0211(12) 0.0147(12) 0.0027(9) -0.0010(9) 0.0005(9)
C8 0.0183(12) 0.0211(13) 0.0127(12) 0.0010(9) 0.0027(9) -0.0035(10)
C9 0.0136(11) 0.0179(12) 0.0142(11) 0.0033(9) 0.0032(9) 0.0052(9)
C10 0.0134(11) 0.0151(11) 0.0160(12) 0.0024(9) 0.0030(9) 0.0014(9)
C11 0.0135(11) 0.0160(11) 0.0131(11) 0.0039(9) 0.0027(8) 0.0033(9)
C12 0.0217(12) 0.0229(13) 0.0166(12) 0.0072(10) 0.0077(10) 0.0066(10)
N1 0.0107(9) 0.0096(9) 0.0101(9) 0.0022(7) 0.0013(7) 0.0016(7)
N2 0.0136(10) 0.0122(10) 0.0144(10) 0.0046(8) -0.0036(8) 0.0003(8)
N3 0.0142(9) 0.0129(9) 0.0081(9) 0.0004(7) -0.0005(7) 0.0061(8)
N4 0.0124(9) 0.0152(10) 0.0117(10) 0.0040(8) 0.0010(7) 0.0032(8)
N5 0.0108(9) 0.0145(10) 0.0117(9) 0.0013(7) 0.0014(7) 0.0009(7)
N6 0.0131(10) 0.0212(11) 0.0160(11) 0.0026(9) 0.0006(8) -0.0005(9)
N7 0.0301(12) 0.0126(10) 0.0211(12) 0.0030(9) 0.0158(9) 0.0032(9)
N8 0.0105(9) 0.0178(10) 0.0115(10) 0.0007(8) 0.0005(7) 0.0026(8)
O1 0.0100(7) 0.0097(7) 0.0079(7) 0.0031(6) 0.0018(6) 0.0029(6)
O2 0.0091(7) 0.0085(7) 0.0067(7) 0.0013(6) 0.0018(5) 0.0018(6)
O1W 0.0197(9) 0.0138(8) 0.0129(8) 0.0020(7) 0.0028(6) 0.0061(7)
O3 0.0116(7) 0.0081(7) 0.0066(7) 0.0002(6) 0.0009(6) 0.0016(6)
O2W 0.0122(8) 0.0193(9) 0.0156(9) 0.0070(7) 0.0031(6) 0.0051(7)
O4 0.0158(8) 0.0125(8) 0.0126(8) 0.0034(6) 0.0041(6) 0.0062(6)
O3W 0.0274(9) 0.0160(9) 0.0109(8) 0.0046(7) 0.0080(7) 0.0058(7)
O5 0.0093(7) 0.0076(7) 0.0080(7) 0.0008(6) 0.0012(6) 0.0021(6)
O4W 0.0181(8) 0.0197(9) 0.0108(8) -0.0007(7) -0.0025(7) 0.0083(7)
O6 0.0095(7) 0.0134(8) 0.0110(8) 0.0021(6) 0.0000(6) 0.0024(6)
O5W 0.0268(10) 0.0171(9) 0.0177(9) 0.0008(7) 0.0055(7) -0.0003(7)
O7 0.0142(8) 0.0081(7) 0.0109(8) 0.0030(6) 0.0023(6) 0.0032(6)
O6W 0.0235(10) 0.0267(10) 0.0222(10) 0.0036(8) -0.0017(8) -0.0030(8)
O8 0.0133(8) 0.0131(8) 0.0133(8) 0.0010(6) -0.0001(6) 0.0001(6)
O9 0.0285(10) 0.0132(8) 0.0194(9) 0.0020(7) 0.0108(7) 0.0091(7)
O10 0.0274(9) 0.0156(9) 0.0131(9) -0.0013(7) -0.0009(7) -0.0019(7)
O11 0.0188(8) 0.0114(8) 0.0082(8) 0.0009(6) 0.0044(6) 0.0047(6)
O12 0.0169(8) 0.0158(8) 0.0143(8) -0.0007(7) -0.0027(6) 0.0001(7)
O13 0.0198(8) 0.0146(8) 0.0098(8) 0.0034(6) 0.0030(6) 0.0022(7)
O14 0.0093(7) 0.0101(7) 0.0100(8) 0.0010(6) 0.0001(6) 0.0021(6)
O15 0.0143(8) 0.0138(8) 0.0123(8) 0.0048(6) 0.0006(6) 0.0004(6)
O16 0.0151(8) 0.0126(8) 0.0090(8) 0.0021(6) 0.0028(6) 0.0004(6)
O17 0.0128(7) 0.0104(7) 0.0112(8) 0.0027(6) 0.0022(6) 0.0011(6)
O18 0.0123(7) 0.0093(7) 0.0078(7) 0.0015(6) 0.0000(6) 0.0016(6)
O19 0.0154(8) 0.0128(8) 0.0182(9) -0.0010(7) 0.0043(7) 0.0040(6)
O20 0.0086(7) 0.0102(7) 0.0088(7) 0.0017(6) 0.0009(6) 0.0000(6)
O21 0.0083(7) 0.0092(7) 0.0105(8) 0.0019(6) 0.0015(6) 0.0021(6)
O22 0.0110(7) 0.0134(8) 0.0142(8) 0.0003(6) -0.0015(6) 0.0016(6)
O23 0.0128(8) 0.0119(8) 0.0142(8) 0.0002(6) -0.0006(6) 0.0043(6)
O24 0.0130(8) 0.0109(8) 0.0133(8) 0.0019(6) 0.0023(6) 0.0034(6)
Mo1 0.00702(8) 0.00697(8) 0.00543(9) 0.00126(6) 0.00107(6) 0.00219(7)
Mo2 0.00780(9) 0.00699(9) 0.00704(9) 0.00171(7) 0.00030(6) 0.00165(7)
Mo3 0.00806(9) 0.00673(9) 0.00669(9) 0.00146(7) 0.00081(6) 0.00062(7)
Mo4 0.01024(9) 0.00890(9) 0.00559(9) 0.00123(7) -0.00001(6) 0.00132(7)
Mo5 0.00841(9) 0.00706(9) 0.00648(9) 0.00048(7) 0.00221(6) 0.00144(7)
Mo6 0.00764(9) 0.00682(9) 0.00693(9) 0.00077(7) -0.00002(6) 0.00055(7)
Mo7 0.01723(10) 0.00782(9) 0.00776(9) -0.00014(7) 0.00313(7) 0.00296(7)

loop_
_atom_type_symbol
_atom_type_description
_atom_type_scat_dispersion_real
_atom_type_scat_dispersion_imag
_atom_type_scat_source
C C 0.0033 0.0016 'International Tables Vol C Tables 4.2.6.8 and 6.1.1.4'
H H 0.0000 0.0000 'International Tables Vol C Tables 4.2.6.8 and 6.1.1.4'
N N 0.0061 0.0033 'International Tables Vol C Tables 4.2.6.8 and 6.1.1.4'
O O 0.0106 0.0060 'International Tables Vol C Tables 4.2.6.8 and 6.1.1.4'
Mo Mo -1.6832 0.6857 'International Tables Vol C Tables 4.2.6.8 and 6.1.1.4'

loop_
_geom_angle_atom_site_label_1
_geom_angle_atom_site_label_2
_geom_angle_atom_site_label_3
_geom_angle
N1 C1 C2 111.85(18)
N1 C1 H1A 109.2
C2 C1 H1A 109.2
N1 C1 H1B 109.2
C2 C1 H1B 109.2
H1A C1 H1B 107.9
N2 C2 C1 109.75(18)
N2 C2 H2A 109.7
C1 C2 H2A 109.7
N2 C2 H2B 109.7
C1 C2 H2B 109.7
H2A C2 H2B 108.2
N1 C3 C4 112.17(17)
N1 C3 H3A 109.2
C4 C3 H3A 109.2
N1 C3 H3B 109.2
C4 C3 H3B 109.2
H3A C3 H3B 107.9
N3 C4 C3 111.12(18)
N3 C4 H4A 109.4
C3 C4 H4A 109.4
N3 C4 H4B 109.4
C3 C4 H4B 109.4
H4A C4 H4B 108.0
N1 C5 C6 114.01(18)
N1 C5 H5A 108.7
C6 C5 H5A 108.7
N1 C5 H5B 108.7
C6 C5 H5B 108.7
H5A C5 H5B 107.6
N4 C6 C5 111.93(18)
N4 C6 H6A 109.2
C5 C6 H6A 109.2
N4 C6 H6B 109.2
C5 C6 H6B 109.2
H6A C6 H6B 107.9
N5 C7 C8 111.7(2)
N5 C7 H7A 109.3
C8 C7 H7A 109.3
N5 C7 H7B 109.3
C8 C7 H7B 109.3
H7A C7 H7B 107.9
N6 C8 C7 110.6(2)
N6 C8 H8A 109.5
C7 C8 H8A 109.5
N6 C8 H8B 109.5
C7 C8 H8B 109.5
H8A C8 H8B 108.1
N5 C9 C10 111.77(19)
N5 C9 H9A 109.3
C10 C9 H9A 109.3
N5 C9 H9B 109.3
C10 C9 H9B 109.3
H9A C9 H9B 107.9
N8 C10 C9 110.94(19)
N8 C10 H10A 109.5
C9 C10 H10A 109.5
N8 C10 H10B 109.5
C9 C10 H10B 109.5
H10A C10 H10B 108.0
N5 C11 C12 115.06(19)
N5 C11 H11A 108.5
C12 C11 H11A 108.5
N5 C11 H11B 108.5
C12 C11 H11B 108.5
H11A C11 H11B 107.5
N7 C12 C11 108.8(2)
N7 C12 H12A 109.9
C11 C12 H12A 109.9
N7 C12 H12B 109.9
C11 C12 H12B 109.9
H12A C12 H12B 108.3
C5 N1 C1 110.37(17)
C5 N1 C3 109.25(17)
C1 N1 C3 109.81(16)
C2 N2 H21A 112.6(19)
C2 N2 H21B 107.1(19)
H21A N2 H21B 113(3)
C2 N2 H21C 115(2)
H21A N2 H21C 105(3)
H21B N2 H21C 104(3)
C4 N3 H31A 112.5(18)
C4 N3 H31B 109.3(18)
H31A N3 H31B 108(3)
C4 N3 H31C 108.4(19)
H31A N3 H31C 110(3)
H31B N3 H31C 109(3)
C6 N4 H41A 109.4(18)
C6 N4 H41B 109.2(19)
H41A N4 H41B 107(3)
C6 N4 H41C 110.5(19)
H41A N4 H41C 112(3)
H41B N4 H41C 108(3)
C7 N5 C9 113.77(18)
C7 N5 C11 113.10(18)
C9 N5 C11 111.96(18)
C8 N6 H16A 110(2)
C8 N6 H16B 111(2)
H16A N6 H16B 113(3)
C8 N6 H16C 110(2)
H16A N6 H16C 108(3)
H16B N6 H16C 105(3)
C12 N7 H17A 116(2)
C12 N7 H17B 111(2)
H17A N7 H17B 104(3)
C12 N7 H17C 109(2)
H17A N7 H17C 103(3)
H17B N7 H17C 114(3)
C10 N8 H18A 112.4(19)
C10 N8 H18B 112.8(19)
H18A N8 H18B 107(3)
C10 N8 H18C 110.2(18)
H18A N8 H18C 108(3)
H18B N8 H18C 106(3)
Mo1 O1 Mo2 111.71(7)
Mo1 O1 Mo4 109.08(7)
Mo2 O1 Mo4 92.57(5)
Mo1 O2 Mo3 110.11(7)
Mo1 O2 Mo5 108.94(7)
Mo3 O2 Mo5 90.68(5)
H11W O1W H12W 103(2)
Mo3 O3 Mo4 152.05(8)
Mo3 O3 Mo7 96.64(6)
Mo4 O3 Mo7 96.14(6)
Mo3 O3 Mo1 101.31(6)
Mo4 O3 Mo1 100.40(6)
Mo7 O3 Mo1 101.31(6)
H21W O2W H22W 104(2)
H31W O3W H32W 105(2)
Mo5 O5 Mo6 97.82(6)
Mo5 O5 Mo2 152.93(8)
Mo6 O5 Mo2 95.48(6)
Mo5 O5 Mo1 102.86(6)
Mo6 O5 Mo1 101.03(6)
Mo2 O5 Mo1 97.56(6)
H41W O4W H42W 105(2)
Mo1 O6 Mo6 106.16(7)
H51W O5W H52W 104(2)
Mo7 O7 Mo3 110.19(7)
H61W O6W H62W 103(2)
Mo7 O11 Mo4 110.99(7)
Mo4 O14 Mo2 115.97(7)
Mo6 O18 Mo5 109.17(7)
Mo6 O20 Mo2 112.14(7)
Mo5 O21 Mo3 115.23(7)
O6 Mo1 O4 105.80(8)
O6 Mo1 O1 102.88(7)
O4 Mo1 O1 101.00(7)
O6 Mo1 O2 99.10(7)
O4 Mo1 O2 101.04(7)
O1 Mo1 O2 143.09(6)
O6 Mo1 O5 82.76(6)
O4 Mo1 O5 171.34(7)
O1 Mo1 O5 77.87(6)
O2 Mo1 O5 75.91(6)
O6 Mo1 O3 170.44(6)
O4 Mo1 O3 83.29(7)
O1 Mo1 O3 77.75(6)
O2 Mo1 O3 75.86(6)
O5 Mo1 O3 88.08(5)
O15 Mo2 O23 105.21(8)
O15 Mo2 O14 100.25(7)
O23 Mo2 O14 97.82(7)
O15 Mo2 O20 95.85(7)
O23 Mo2 O20 97.74(7)
O14 Mo2 O20 153.78(6)
O15 Mo2 O1 92.40(7)
O23 Mo2 O1 161.84(6)
O14 Mo2 O1 74.27(6)
O20 Mo2 O1 84.57(6)
O15 Mo2 O5 161.21(7)
O23 Mo2 O5 91.01(7)
O14 Mo2 O5 86.58(6)
O20 Mo2 O5 72.18(6)
O1 Mo2 O5 72.46(5)
O8 Mo3 O17 104.75(7)
O8 Mo3 O21 97.28(7)
O17 Mo3 O21 100.08(7)
O8 Mo3 O7 100.53(7)
O17 Mo3 O7 91.01(7)
O21 Mo3 O7 155.86(6)
O8 Mo3 O3 96.38(7)
O17 Mo3 O3 155.89(7)
O21 Mo3 O3 88.43(6)
O7 Mo3 O3 73.57(6)
O8 Mo3 O2 166.39(7)
O17 Mo3 O2 87.80(6)
O21 Mo3 O2 74.95(6)
O7 Mo3 O2 84.22(6)
O3 Mo3 O2 72.57(6)
O8 Mo3 Mo7 89.73(6)
O17 Mo3 Mo7 125.29(5)
O21 Mo3 Mo7 130.57(4)
O7 Mo3 Mo7 34.28(4)
O3 Mo3 Mo7 42.14(4)
O2 Mo3 Mo7 87.16(4)
O12 Mo4 O13 105.19(8)
O12 Mo4 O14 97.98(7)
O13 Mo4 O14 100.61(7)
O12 Mo4 O11 102.59(8)
O13 Mo4 O11 91.07(7)
O14 Mo4 O11 152.78(7)
O12 Mo4 O3 96.68(7)
O13 Mo4 O3 155.16(7)
O14 Mo4 O3 87.65(6)
O11 Mo4 O3 72.50(6)
O12 Mo4 O1 165.12(7)
O13 Mo4 O1 87.83(7)
O14 Mo4 O1 72.09(6)
O11 Mo4 O1 84.00(6)
O3 Mo4 O1 72.35(6)
O19 Mo5 O16 104.63(8)
O19 Mo5 O21 99.63(7)
O16 Mo5 O21 99.91(7)
O19 Mo5 O18 97.50(7)
O16 Mo5 O18 89.97(7)
O21 Mo5 O18 157.32(6)
O19 Mo5 O5 100.18(7)
O16 Mo5 O5 151.87(7)
O21 Mo5 O5 88.68(6)
O18 Mo5 O5 73.70(6)
O19 Mo5 O2 170.22(7)
O16 Mo5 O2 84.35(6)
O21 Mo5 O2 74.63(6)
O18 Mo5 O2 86.22(6)
O5 Mo5 O2 72.09(6)
O19 Mo5 Mo6 90.99(6)
O16 Mo5 Mo6 124.06(5)
O21 Mo5 Mo6 130.40(4)
O18 Mo5 Mo6 34.26(4)
O5 Mo5 Mo6 41.72(4)
O2 Mo5 Mo6 87.02(4)
O22 Mo6 O24 104.54(8)
O22 Mo6 O18 103.03(7)
O24 Mo6 O18 98.67(7)
O22 Mo6 O20 98.89(7)
O24 Mo6 O20 97.67(7)
O18 Mo6 O20 148.29(7)
O22 Mo6 O5 149.12(7)
O24 Mo6 O5 106.25(7)
O18 Mo6 O5 74.69(6)
O20 Mo6 O5 74.72(6)
O22 Mo6 O6 79.24(7)
O24 Mo6 O6 175.90(6)
O18 Mo6 O6 81.88(6)
O20 Mo6 O6 80.01(6)
O5 Mo6 O6 69.93(5)
O22 Mo6 Mo5 137.98(5)
O24 Mo6 Mo5 95.36(5)
O18 Mo6 Mo5 36.57(5)
O20 Mo6 Mo5 114.86(4)
O5 Mo6 Mo5 40.46(4)
O6 Mo6 Mo5 82.65(4)
O10 Mo7 O9 105.29(9)
O10 Mo7 O11 99.81(8)
O9 Mo7 O11 101.63(7)
O10 Mo7 O7 98.83(8)
O9 Mo7 O7 100.71(7)
O11 Mo7 O7 145.83(7)
O10 Mo7 O3 105.74(8)
O9 Mo7 O3 148.97(8)
O11 Mo7 O3 73.62(6)
O7 Mo7 O3 73.88(6)
O10 Mo7 Mo3 93.95(6)
O9 Mo7 Mo3 135.24(6)
O11 Mo7 Mo3 114.59(5)
O7 Mo7 Mo3 35.53(5)
O3 Mo7 Mo3 41.23(4)

loop_
_geom_bond_atom_site_label_1
_geom_bond_atom_site_label_2
_geom_bond_distance
C1 N1 1.484(3)
C1 C2 1.522(3)
C1 H1A 0.9900
C1 H1B 0.9900
C2 N2 1.497(3)
C2 H2A 0.9900
C2 H2B 0.9900
C3 N1 1.487(3)
C3 C4 1.524(3)
C3 H3A 0.9900
C3 H3B 0.9900
C4 N3 1.481(3)
C4 H4A 0.9900
C4 H4B 0.9900
C5 N1 1.483(3)
C5 C6 1.522(3)
C5 H5A 0.9900
C5 H5B 0.9900
C6 N4 1.492(3)
C6 H6A 0.9900
C6 H6B 0.9900
C7 N5 1.471(3)
C7 C8 1.517(3)
C7 H7A 0.9900
C7 H7B 0.9900
C8 N6 1.493(3)
C8 H8A 0.9900
C8 H8B 0.9900
C9 N5 1.473(3)
C9 C10 1.518(3)
C9 H9A 0.9900
C9 H9B 0.9900
C10 N8 1.496(3)
C10 H10A 0.9900
C10 H10B 0.9900
C11 N5 1.474(3)
C11 C12 1.543(3)
C11 H11A 0.9900
C11 H11B 0.9900
C12 N7 1.494(3)
C12 H12A 0.9900
C12 H12B 0.9900
N2 H21A 0.852(17)
N2 H21B 0.844(17)
N2 H21C 0.823(17)
N3 H31A 0.858(17)
N3 H31B 0.868(17)
N3 H31C 0.857(17)
N4 H41A 0.869(17)
N4 H41B 0.855(17)
N4 H41C 0.845(17)
N6 H16A 0.852(17)
N6 H16B 0.846(17)
N6 H16C 0.857(17)
N7 H17A 0.868(17)
N7 H17B 0.854(18)
N7 H17C 0.869(18)
N8 H18A 0.859(17)
N8 H18B 0.853(17)
N8 H18C 0.869(17)
O1 Mo1 1.8876(15)
O1 Mo2 2.2265(15)
O1 Mo4 2.3231(15)
O2 Mo1 1.9092(14)
O2 Mo3 2.2748(15)
O2 Mo5 2.3039(15)
O1W H11W 0.815(16)
O1W H12W 0.817(16)
O3 Mo3 2.1330(15)
O3 Mo4 2.1670(15)
O3 Mo7 2.1715(15)
O3 Mo1 2.3077(15)
O2W H21W 0.807(16)
O2W H22W 0.788(16)
O4 Mo1 1.7408(16)
O3W H31W 0.777(17)
O3W H32W 0.785(16)
O5 Mo5 2.1044(15)
O5 Mo6 2.1579(15)
O5 Mo2 2.2453(15)
O5 Mo1 2.2885(15)
O4W H41W 0.799(16)
O4W H42W 0.790(16)
O6 Mo1 1.7386(16)
O6 Mo6 2.5154(16)
O5W H51W 0.810(17)
O5W H52W 0.815(17)
O7 Mo7 1.9295(15)
O7 Mo3 1.9906(16)
O6W H61W 0.802(17)
O6W H62W 0.820(17)
O8 Mo3 1.7090(16)
O9 Mo7 1.7297(17)
O10 Mo7 1.7112(18)
O11 Mo7 1.9256(15)
O11 Mo4 1.9908(16)
O12 Mo4 1.7058(17)
O13 Mo4 1.7281(15)
O14 Mo4 1.9375(16)
O14 Mo2 1.9415(15)
O15 Mo2 1.7101(15)
O16 Mo5 1.7346(15)
O17 Mo3 1.7494(15)
O18 Mo6 1.9148(15)
O18 Mo5 2.0264(15)
O19 Mo5 1.7232(16)
O20 Mo6 1.9489(15)
O20 Mo2 1.9792(15)
O21 Mo5 1.9177(15)
O21 Mo3 1.9390(15)
O22 Mo6 1.7216(16)
O23 Mo2 1.7331(16)
O24 Mo6 1.7367(16)
Mo3 Mo7 3.2150(4)
Mo5 Mo6 3.2126(4)

loop_
_geom_torsion_atom_site_label_1
_geom_torsion_atom_site_label_2
_geom_torsion_atom_site_label_3
_geom_torsion_atom_site_label_4
_geom_torsion
N1 C1 C2 N2 56.4(2)
N1 C3 C4 N3 54.1(2)
N1 C5 C6 N4 60.9(3)
N5 C7 C8 N6 -68.5(2)
N5 C9 C10 N8 66.6(2)
N5 C11 C12 N7 -160.0(2)
C6 C5 N1 C1 74.2(2)
C6 C5 N1 C3 -164.96(18)
C2 C1 N1 C5 -164.40(17)
C2 C1 N1 C3 75.1(2)
C4 C3 N1 C5 78.0(2)
C4 C3 N1 C1 -160.86(18)
C8 C7 N5 C9 155.59(19)
C8 C7 N5 C11 -75.2(2)
C10 C9 N5 C7 -150.82(19)
C10 C9 N5 C11 79.4(2)
C12 C11 N5 C7 -56.7(3)
C12 C11 N5 C9 73.4(2)
Mo6 O6 Mo1 O4 -178.66(6)
Mo6 O6 Mo1 O1 -73.11(7)
Mo6 O6 Mo1 O2 77.04(7)
Mo6 O6 Mo1 O5 2.64(6)
Mo2 O1 Mo1 O6 74.42(8)
Mo4 O1 Mo1 O6 175.30(7)
Mo2 O1 Mo1 O4 -176.37(7)
Mo4 O1 Mo1 O4 -75.49(8)
Mo2 O1 Mo1 O2 -50.66(13)
Mo4 O1 Mo1 O2 50.22(13)
Mo2 O1 Mo1 O5 -5.14(6)
Mo4 O1 Mo1 O5 95.74(7)
Mo2 O1 Mo1 O3 -95.81(7)
Mo4 O1 Mo1 O3 5.08(6)
Mo3 O2 Mo1 O6 -174.74(7)
Mo5 O2 Mo1 O6 -76.75(8)
Mo3 O2 Mo1 O4 77.06(8)
Mo5 O2 Mo1 O4 175.05(7)
Mo3 O2 Mo1 O1 -48.64(13)
Mo5 O2 Mo1 O1 49.35(13)
Mo3 O2 Mo1 O5 -94.63(7)
Mo5 O2 Mo1 O5 3.36(6)
Mo3 O2 Mo1 O3 -3.05(6)
Mo5 O2 Mo1 O3 94.94(7)
Mo5 O5 Mo1 O6 97.75(7)
Mo6 O5 Mo1 O6 -3.01(7)
Mo2 O5 Mo1 O6 -100.13(7)
Mo5 O5 Mo1 O1 -157.34(8)
Mo6 O5 Mo1 O1 101.89(7)
Mo2 O5 Mo1 O1 4.77(6)
Mo5 O5 Mo1 O2 -3.57(6)
Mo6 O5 Mo1 O2 -104.33(7)
Mo2 O5 Mo1 O2 158.55(7)
Mo5 O5 Mo1 O3 -79.47(6)
Mo6 O5 Mo1 O3 179.77(6)
Mo2 O5 Mo1 O3 82.65(6)
Mo3 O3 Mo1 O4 -100.10(7)
Mo4 O3 Mo1 O4 97.60(7)
Mo7 O3 Mo1 O4 -0.88(7)
Mo3 O3 Mo1 O1 157.07(7)
Mo4 O3 Mo1 O1 -5.23(6)
Mo7 O3 Mo1 O1 -103.71(7)
Mo3 O3 Mo1 O2 3.11(6)
Mo4 O3 Mo1 O2 -159.18(7)
Mo7 O3 Mo1 O2 102.33(7)
Mo3 O3 Mo1 O5 79.06(6)
Mo4 O3 Mo1 O5 -83.23(6)
Mo7 O3 Mo1 O5 178.28(6)
Mo4 O14 Mo2 O15 -69.48(9)
Mo4 O14 Mo2 O23 -176.57(8)
Mo4 O14 Mo2 O20 57.51(17)
Mo4 O14 Mo2 O1 20.14(7)
Mo4 O14 Mo2 O5 92.88(8)
Mo6 O20 Mo2 O15 -175.41(8)
Mo6 O20 Mo2 O23 -69.15(9)
Mo6 O20 Mo2 O14 56.79(17)
Mo6 O20 Mo2 O1 92.72(8)
Mo6 O20 Mo2 O5 19.42(7)
Mo1 O1 Mo2 O15 -163.28(8)
Mo4 O1 Mo2 O15 85.00(7)
Mo1 O1 Mo2 O23 30.6(2)
Mo4 O1 Mo2 O23 -81.1(2)
Mo1 O1 Mo2 O14 96.74(8)
Mo4 O1 Mo2 O14 -14.98(5)
Mo1 O1 Mo2 O20 -67.63(8)
Mo4 O1 Mo2 O20 -179.35(6)
Mo1 O1 Mo2 O5 5.37(6)
Mo4 O1 Mo2 O5 -106.35(6)
Mo5 O5 Mo2 O15 172.31(18)
Mo6 O5 Mo2 O15 -68.5(2)
Mo1 O5 Mo2 O15 33.5(2)
Mo5 O5 Mo2 O23 -37.65(17)
Mo6 O5 Mo2 O23 81.57(7)
Mo1 O5 Mo2 O23 -176.50(7)
Mo5 O5 Mo2 O14 60.13(17)
Mo6 O5 Mo2 O14 179.35(6)
Mo1 O5 Mo2 O14 -78.72(6)
Mo5 O5 Mo2 O20 -135.45(18)
Mo6 O5 Mo2 O20 -16.23(6)
Mo1 O5 Mo2 O20 85.70(6)
Mo5 O5 Mo2 O1 134.71(18)
Mo6 O5 Mo2 O1 -106.08(6)
Mo1 O5 Mo2 O1 -4.15(5)
Mo5 O21 Mo3 O8 -172.66(8)
Mo5 O21 Mo3 O17 -66.20(9)
Mo5 O21 Mo3 O7 49.95(19)
Mo5 O21 Mo3 O3 91.11(8)
Mo5 O21 Mo3 O2 18.74(7)
Mo5 O21 Mo3 Mo7 91.42(8)
Mo7 O7 Mo3 O8 -73.66(9)
Mo7 O7 Mo3 O17 -178.87(8)
Mo7 O7 Mo3 O21 63.25(18)
Mo7 O7 Mo3 O3 19.94(7)
Mo7 O7 Mo3 O2 93.44(8)
Mo4 O3 Mo3 O8 -34.18(17)
Mo7 O3 Mo3 O8 82.50(7)
Mo1 O3 Mo3 O8 -174.52(7)
Mo4 O3 Mo3 O17 174.54(15)
Mo7 O3 Mo3 O17 -68.78(18)
Mo1 O3 Mo3 O17 34.20(19)
Mo4 O3 Mo3 O21 62.98(17)
Mo7 O3 Mo3 O21 179.65(6)
Mo1 O3 Mo3 O21 -77.36(6)
Mo4 O3 Mo3 O7 -133.32(18)
Mo7 O3 Mo3 O7 -16.64(6)
Mo1 O3 Mo3 O7 86.34(7)
Mo4 O3 Mo3 O2 137.69(18)
Mo7 O3 Mo3 O2 -105.64(6)
Mo1 O3 Mo3 O2 -2.65(5)
Mo4 O3 Mo3 Mo7 -116.68(19)
Mo1 O3 Mo3 Mo7 102.98(7)
Mo1 O2 Mo3 O8 40.0(3)
Mo5 O2 Mo3 O8 -70.5(3)
Mo1 O2 Mo3 O17 -162.46(8)
Mo5 O2 Mo3 O17 87.05(6)
Mo1 O2 Mo3 O21 96.49(8)
Mo5 O2 Mo3 O21 -14.00(5)
Mo1 O2 Mo3 O7 -71.22(7)
Mo5 O2 Mo3 O7 178.29(6)
Mo1 O2 Mo3 O3 3.35(6)
Mo5 O2 Mo3 O3 -107.14(6)
Mo1 O2 Mo3 Mo7 -36.96(6)
Mo5 O2 Mo3 Mo7 -147.45(4)
Mo2 O14 Mo4 O12 171.89(9)
Mo2 O14 Mo4 O13 64.70(9)
Mo2 O14 Mo4 O11 -49.21(17)
Mo2 O14 Mo4 O3 -91.70(8)
Mo2 O14 Mo4 O1 -19.50(7)
Mo7 O11 Mo4 O12 71.43(9)
Mo7 O11 Mo4 O13 177.25(9)
Mo7 O11 Mo4 O14 -66.74(17)
Mo7 O11 Mo4 O3 -21.69(7)
Mo7 O11 Mo4 O1 -95.04(8)
Mo3 O3 Mo4 O12 33.58(18)
Mo7 O3 Mo4 O12 -83.21(7)
Mo1 O3 Mo4 O12 174.06(7)
Mo3 O3 Mo4 O13 -174.68(15)
Mo7 O3 Mo4 O13 68.53(18)
Mo1 O3 Mo4 O13 -34.20(19)
Mo3 O3 Mo4 O14 -64.19(17)
Mo7 O3 Mo4 O14 179.02(6)
Mo1 O3 Mo4 O14 76.29(6)
Mo3 O3 Mo4 O11 134.72(18)
Mo7 O3 Mo4 O11 17.93(6)
Mo1 O3 Mo4 O11 -84.80(7)
Mo3 O3 Mo4 O1 -136.13(18)
Mo7 O3 Mo4 O1 107.08(6)
Mo1 O3 Mo4 O1 4.35(5)
Mo1 O1 Mo4 O12 -49.3(3)
Mo2 O1 Mo4 O12 64.8(3)
Mo1 O1 Mo4 O13 159.27(8)
Mo2 O1 Mo4 O13 -86.69(7)
Mo1 O1 Mo4 O14 -98.85(8)
Mo2 O1 Mo4 O14 15.19(5)
Mo1 O1 Mo4 O11 67.97(7)
Mo2 O1 Mo4 O11 -177.99(6)
Mo1 O1 Mo4 O3 -5.54(6)
Mo2 O1 Mo4 O3 108.50(6)
Mo3 O21 Mo5 O19 169.59(8)
Mo3 O21 Mo5 O16 62.75(9)
Mo3 O21 Mo5 O18 -51.88(19)
Mo3 O21 Mo5 O5 -90.31(8)
Mo3 O21 Mo5 O2 -18.53(7)
Mo3 O21 Mo5 Mo6 -90.78(8)
Mo6 O18 Mo5 O19 80.65(9)
Mo6 O18 Mo5 O16 -174.59(8)
Mo6 O18 Mo5 O21 -58.16(19)
Mo6 O18 Mo5 O5 -17.82(7)
Mo6 O18 Mo5 O2 -90.25(7)
Mo6 O5 Mo5 O19 -79.91(8)
Mo2 O5 Mo5 O19 38.82(18)
Mo1 O5 Mo5 O19 176.82(7)
Mo6 O5 Mo5 O16 71.76(15)
Mo2 O5 Mo5 O16 -169.52(14)
Mo1 O5 Mo5 O16 -31.51(17)
Mo6 O5 Mo5 O21 -179.45(6)
Mo2 O5 Mo5 O21 -60.73(17)
Mo1 O5 Mo5 O21 77.28(7)
Mo6 O5 Mo5 O18 15.00(6)
Mo2 O5 Mo5 O18 133.73(18)
Mo1 O5 Mo5 O18 -88.27(7)
Mo6 O5 Mo5 O2 106.28(6)
Mo2 O5 Mo5 O2 -135.00(18)
Mo1 O5 Mo5 O2 3.01(5)
Mo2 O5 Mo5 Mo6 118.73(19)
Mo1 O5 Mo5 Mo6 -103.27(7)
Mo1 O2 Mo5 O16 160.70(8)
Mo3 O2 Mo5 O16 -87.73(6)
Mo1 O2 Mo5 O21 -97.38(8)
Mo3 O2 Mo5 O21 14.18(5)
Mo1 O2 Mo5 O18 70.36(7)
Mo3 O2 Mo5 O18 -178.08(6)
Mo1 O2 Mo5 O5 -3.72(6)
Mo3 O2 Mo5 O5 107.84(6)
Mo1 O2 Mo5 Mo6 36.04(6)
Mo3 O2 Mo5 Mo6 147.61(4)
Mo5 O18 Mo6 O22 165.48(8)
Mo5 O18 Mo6 O24 -87.30(8)
Mo5 O18 Mo6 O20 32.93(16)
Mo5 O18 Mo6 O5 17.27(7)
Mo5 O18 Mo6 O6 88.58(7)
Mo2 O20 Mo6 O22 -169.04(8)
Mo2 O20 Mo6 O24 84.86(9)
Mo2 O20 Mo6 O18 -35.62(16)
Mo2 O20 Mo6 O5 -19.97(7)
Mo2 O20 Mo6 O6 -91.72(8)
Mo2 O20 Mo6 Mo5 -14.71(9)
Mo5 O5 Mo6 O22 -105.67(12)
Mo2 O5 Mo6 O22 97.96(13)
Mo1 O5 Mo6 O22 -0.86(15)
Mo5 O5 Mo6 O24 78.94(7)
Mo2 O5 Mo6 O24 -77.43(7)
Mo1 O5 Mo6 O24 -176.25(6)
Mo5 O5 Mo6 O18 -15.82(6)
Mo2 O5 Mo6 O18 -172.19(7)
Mo1 O5 Mo6 O18 88.99(7)
Mo5 O5 Mo6 O20 172.64(7)
Mo2 O5 Mo6 O20 16.27(6)
Mo1 O5 Mo6 O20 -82.55(7)
Mo5 O5 Mo6 O6 -102.62(6)
Mo2 O5 Mo6 O6 101.01(6)
Mo1 O5 Mo6 O6 2.20(5)
Mo2 O5 Mo6 Mo5 -156.37(9)
Mo1 O5 Mo6 Mo5 104.81(7)
Mo1 O6 Mo6 O22 175.45(9)
Mo1 O6 Mo6 O18 -79.54(8)
Mo1 O6 Mo6 O20 74.31(8)
Mo1 O6 Mo6 O5 -2.95(6)
Mo1 O6 Mo6 Mo5 -42.64(6)
O19 Mo5 Mo6 O22 -123.32(10)
O16 Mo5 Mo6 O22 -14.86(10)
O21 Mo5 Mo6 O22 133.13(10)
O18 Mo5 Mo6 O22 -21.40(11)
O5 Mo5 Mo6 O22 132.42(10)
O2 Mo5 Mo6 O22 66.26(9)
O19 Mo5 Mo6 O24 -4.59(8)
O16 Mo5 Mo6 O24 103.87(8)
O21 Mo5 Mo6 O24 -108.13(8)
O18 Mo5 Mo6 O24 97.34(9)
O5 Mo5 Mo6 O24 -108.85(8)
O2 Mo5 Mo6 O24 -175.00(6)
O19 Mo5 Mo6 O18 -101.92(10)
O16 Mo5 Mo6 O18 6.53(10)
O21 Mo5 Mo6 O18 154.53(10)
O5 Mo5 Mo6 O18 153.81(10)
O2 Mo5 Mo6 O18 87.66(9)
O19 Mo5 Mo6 O20 96.43(8)
O16 Mo5 Mo6 O20 -155.11(8)
O21 Mo5 Mo6 O20 -7.12(8)
O18 Mo5 Mo6 O20 -161.65(9)
O5 Mo5 Mo6 O20 -7.83(8)
O2 Mo5 Mo6 O20 -73.99(6)
O19 Mo5 Mo6 O5 104.26(8)
O16 Mo5 Mo6 O5 -147.28(9)
O21 Mo5 Mo6 O5 0.72(8)
O18 Mo5 Mo6 O5 -153.81(10)
O2 Mo5 Mo6 O5 -66.15(7)
O19 Mo5 Mo6 O6 171.81(7)
O16 Mo5 Mo6 O6 -79.74(7)
O21 Mo5 Mo6 O6 68.26(7)
O18 Mo5 Mo6 O6 -86.27(9)
O5 Mo5 Mo6 O6 67.54(7)
O2 Mo5 Mo6 O6 1.39(5)
Mo4 O11 Mo7 O10 -82.14(10)
Mo4 O11 Mo7 O9 169.87(9)
Mo4 O11 Mo7 O7 40.01(16)
Mo4 O11 Mo7 O3 21.51(7)
Mo4 O11 Mo7 Mo3 16.83(9)
Mo3 O7 Mo7 O10 84.39(9)
Mo3 O7 Mo7 O9 -168.10(8)
Mo3 O7 Mo7 O11 -38.02(16)
Mo3 O7 Mo7 O3 -19.55(7)
Mo3 O3 Mo7 O10 -77.70(8)
Mo4 O3 Mo7 O10 77.40(8)
Mo1 O3 Mo7 O10 179.32(7)
Mo3 O3 Mo7 O9 101.12(13)
Mo4 O3 Mo7 O9 -103.79(13)
Mo1 O3 Mo7 O9 -1.86(15)
Mo3 O3 Mo7 O11 -173.53(8)
Mo4 O3 Mo7 O11 -18.44(6)
Mo1 O3 Mo7 O11 83.49(7)
Mo3 O3 Mo7 O7 17.16(6)
Mo4 O3 Mo7 O7 172.25(7)
Mo1 O3 Mo7 O7 -85.82(7)
Mo4 O3 Mo7 Mo3 155.09(9)
Mo1 O3 Mo7 Mo3 -102.98(7)
O8 Mo3 Mo7 O10 9.67(8)
O17 Mo3 Mo7 O10 -98.30(9)
O21 Mo3 Mo7 O10 109.04(8)
O7 Mo3 Mo7 O10 -99.69(10)
O3 Mo3 Mo7 O10 109.50(9)
O2 Mo3 Mo7 O10 176.41(7)
O8 Mo3 Mo7 O9 126.08(10)
O17 Mo3 Mo7 O9 18.11(11)
O21 Mo3 Mo7 O9 -134.54(10)
O7 Mo3 Mo7 O9 16.72(12)
O3 Mo3 Mo7 O9 -134.09(11)
O2 Mo3 Mo7 O9 -67.18(9)
O8 Mo3 Mo7 O11 -93.00(8)
O17 Mo3 Mo7 O11 159.02(8)
O21 Mo3 Mo7 O11 6.37(8)
O7 Mo3 Mo7 O11 157.64(10)
O3 Mo3 Mo7 O11 6.83(8)
O2 Mo3 Mo7 O11 73.74(7)
O8 Mo3 Mo7 O7 109.36(10)
O17 Mo3 Mo7 O7 1.38(10)
O21 Mo3 Mo7 O7 -151.27(10)
O3 Mo3 Mo7 O7 -150.81(10)
O2 Mo3 Mo7 O7 -83.90(9)
O8 Mo3 Mo7 O3 -99.83(8)
O17 Mo3 Mo7 O3 152.20(9)
O21 Mo3 Mo7 O3 -0.46(8)
O7 Mo3 Mo7 O3 150.81(10)
O2 Mo3 Mo7 O3 66.91(7)

loop_
_cod_changelog_entry_id
_cod_changelog_entry_author
_cod_changelog_entry_date
_cod_changelog_entry_text
1 'Vaitkus, Antanas' 2022-06-28T18:55:00+03:00
;
 Removed the '_chemical_name_systematic' data item that had an incorrect value.
;
